data_4311219
loop_
_publ_author_name
'Christelle Hureau'
'S\'ebastien Blanchard'
'Martine Nierlich'
'Guillaume Blain'
'Eric Rivi\`ere'
'Jean-Jacques Girerd'
'Elodie Anxolab\'eh\`ere-Mallart'
'Genevi\`eve Blondin'

_publ_contact_author_address
;
CEA/Saclay, SCM
B\^at. 125
91191 Gif-sur-Yvette Cedex
France
;
_publ_contact_author_email nierlich@drecam.cea.fr
_publ_contact_author_fax '01 69 08 66 40'
_publ_contact_author_name ' Nierlich Martine'
_publ_contact_author_phone '01 69 08 32 22'
_publ_section_title
;
 Controlled Redox Conversion of New X-ray-Characterized Mono- and
 Dinuclear Heptacoordinated Mn(II) Complexes into Di-\m-oxo-dimanganese
 Core Complexes
;
_journal_name_full 'Inorganic Chemistry'
_journal_page_first 4415
_journal_page_last 4426
_journal_paper_doi 10.1021/ic035332u
_journal_volume 43
_journal_year 2004
_chemical_formula_sum 'C26 H30 Cl2 Mn N6 O9'
_chemical_formula_weight 696.40
_chemical_name_systematic
;
?
;
_space_group_IT_number 15
_symmetry_cell_setting monoclinic
_symmetry_space_group_name_Hall '-C 2yc'
_symmetry_space_group_name_H-M 'C 1 2/c 1'
_atom_sites_solution_hydrogens geom
_atom_sites_solution_primary direct
_atom_sites_solution_secondary difmap
_audit_creation_method SHELXL-97
_cell_angle_alpha 90.00
_cell_angle_beta 94.50(3)
_cell_angle_gamma 90.00
_cell_formula_units_Z 4
_cell_length_a 15.096(3)
_cell_length_b 10.105(2)
_cell_length_c 19.443(4)
_cell_measurement_reflns_used 9277
_cell_measurement_temperature 293(2)
_cell_measurement_theta_max 25
_cell_measurement_theta_min 2
_cell_volume 2956.8(10)
_computing_cell_refinement 'DENZO(Otwinowski& Minor,1997)'
_computing_data_collection 'DENZO(Otwinowski& Minor,1997)'
_computing_data_reduction 'DENZO(Otwinowski& Minor,1997)'
_computing_molecular_graphics 'SHELXTL (Sheldrick,1997)'
_computing_publication_material 'SHELXTL (Sheldrick,1997)'
_computing_structure_refinement 'SHELXL-93 (Sheldrick, 1990)'
_computing_structure_solution 'SHELXS-86 (Sheldrick, 1990)'
_diffrn_ambient_temperature 293(2)
_diffrn_measured_fraction_theta_full 0.976
_diffrn_measured_fraction_theta_max 0.976
_diffrn_measurement_device 'Nonius Kappa CCD diffractometer'
_diffrn_measurement_method '\f rotation scans with 2\%steps'
_diffrn_radiation_monochromator graphite
_diffrn_radiation_source 'fine-focus sealed tube'
_diffrn_radiation_type MoK\a
_diffrn_radiation_wavelength 0.71073
_diffrn_reflns_av_R_equivalents 0.0520
_diffrn_reflns_av_sigmaI/netI 0.0660
_diffrn_reflns_limit_h_max 17
_diffrn_reflns_limit_h_min 0
_diffrn_reflns_limit_k_max 11
_diffrn_reflns_limit_k_min 0
_diffrn_reflns_limit_l_max 22
_diffrn_reflns_limit_l_min -22
_diffrn_reflns_number 9277
_diffrn_reflns_theta_full 24.70
_diffrn_reflns_theta_max 24.70
_diffrn_reflns_theta_min 2.71
_diffrn_standards_number 0
_exptl_absorpt_coefficient_mu 0.690
_exptl_absorpt_correction_type none
_exptl_crystal_colour colorless
_exptl_crystal_density_diffrn 1.564
_exptl_crystal_density_method 'not measured'
_exptl_crystal_description irregular
_exptl_crystal_F_000 1436
_exptl_crystal_size_max 0.150
_exptl_crystal_size_mid 0.100
_exptl_crystal_size_min 0.050
_refine_diff_density_max 0.357
_refine_diff_density_min -0.311
_refine_diff_density_rms 0.057
_refine_ls_extinction_method none
_refine_ls_goodness_of_fit_ref 0.999
_refine_ls_hydrogen_treatment mixed
_refine_ls_matrix_type full
_refine_ls_number_parameters 200
_refine_ls_number_reflns 2462
_refine_ls_number_restraints 0
_refine_ls_restrained_S_all 0.999
_refine_ls_R_factor_all 0.0880
_refine_ls_R_factor_gt 0.0434
_refine_ls_shift/su_max 0.006
_refine_ls_shift/su_mean 0.001
_refine_ls_structure_factor_coef Fsqd
_refine_ls_weighting_details 'calc w=1/[\s^2^(Fo^2^)+(0.0594P)^2^+0.0000P] where P=(Fo^2^+2Fc^2^)/3'
_refine_ls_weighting_scheme calc
_refine_ls_wR_factor_gt 0.0979
_refine_ls_wR_factor_ref 0.1163
_reflns_number_gt 1601
_reflns_number_total 2462
_reflns_threshold_expression >2sigma(I)
_cod_data_source_file ic035332usi20031118_092653_2.cif
_cod_data_source_block 100sb
_cod_database_code 4311219

loop_
_symmetry_equiv_pos_as_xyz
'x, y, z'
'-x, y, -z+1/2'
'x+1/2, y+1/2, z'
'-x+1/2, y+1/2, -z+1/2'
'-x, -y, -z'
'x, -y, z-1/2'
'-x+1/2, -y+1/2, -z'
'x+1/2, -y+1/2, z-1/2'

loop_
_atom_site_label
_atom_site_type_symbol
_atom_site_fract_x
_atom_site_fract_y
_atom_site_fract_z
_atom_site_U_iso_or_equiv
_atom_site_adp_type
_atom_site_occupancy
_atom_site_symmetry_multiplicity
_atom_site_calc_flag
_atom_site_refinement_flags
_atom_site_disorder_assembly
_atom_site_disorder_group
Mn Mn 0.5000 0.05471(7) 0.2500 0.0381(2) Uani 1 2 d S . .
Cl Cl 0.11824(6) 0.00504(10) 0.39015(5) 0.0556(3) Uani 1 1 d . . .
O1 O 0.5000 0.2793(3) 0.2500 0.0518(9) Uani 1 2 d S . .
O2 O 0.1695(2) 0.1218(3) 0.3918(2) 0.1026(12) Uani 1 1 d . . .
O3 O 0.0285(2) 0.0397(4) 0.3962(2) 0.1167(14) Uani 1 1 d . . .
O4 O 0.1485(3) -0.0833(3) 0.44263(18) 0.1083(13) Uani 1 1 d . . .
O5 O 0.1230(2) -0.0589(3) 0.32506(15) 0.0819(9) Uani 1 1 d . . .
N1 N 0.42275(18) -0.1338(3) 0.29020(15) 0.0461(7) Uani 1 1 d . . .
N2 N 0.45151(17) 0.0927(3) 0.36685(15) 0.0448(7) Uani 1 1 d . . .
N3 N 0.36109(16) 0.0510(3) 0.19278(14) 0.0410(7) Uani 1 1 d . . .
C1 C 0.4505(2) -0.2544(4) 0.2530(2) 0.0590(10) Uani 1 1 d . . .
H1B H 0.4198 -0.2570 0.2073 0.071 Uiso 1 1 calc R . .
H1C H 0.4340 -0.3328 0.2778 0.071 Uiso 1 1 calc R . .
C2 C 0.4452(2) -0.1454(3) 0.36542(18) 0.0502(9) Uani 1 1 d . . .
H2A H 0.5073 -0.1696 0.3742 0.060 Uiso 1 1 calc R . .
H2B H 0.4095 -0.2144 0.3841 0.060 Uiso 1 1 calc R . .
C3 C 0.4284(2) -0.0170(4) 0.40000(18) 0.0453(9) Uani 1 1 d . . .
C4 C 0.3903(2) -0.0116(4) 0.46300(19) 0.0557(10) Uani 1 1 d . . .
H4B H 0.3736 -0.0889 0.4845 0.067 Uiso 1 1 calc R . .
C5 C 0.3780(3) 0.1093(5) 0.4928(2) 0.0631(11) Uani 1 1 d . . .
H5B H 0.3520 0.1152 0.5345 0.076 Uiso 1 1 calc R . .
C6 C 0.4042(3) 0.2207(4) 0.4606(2) 0.0628(11) Uani 1 1 d . . .
H6A H 0.3979 0.3034 0.4806 0.075 Uiso 1 1 calc R . .
C7 C 0.4401(2) 0.2089(4) 0.3985(2) 0.0542(10) Uani 1 1 d . . .
H7A H 0.4576 0.2857 0.3769 0.065 Uiso 1 1 calc R . .
C8 C 0.3260(2) -0.1143(4) 0.2772(2) 0.0568(10) Uani 1 1 d . . .
H8A H 0.3040 -0.0664 0.3156 0.068 Uiso 1 1 calc R . .
H8B H 0.2969 -0.1999 0.2744 0.068 Uiso 1 1 calc R . .
C9 C 0.3023(2) -0.0383(4) 0.21115(18) 0.0463(9) Uani 1 1 d . . .
C10 C 0.2209(2) -0.0551(4) 0.1752(2) 0.0569(10) Uani 1 1 d . . .
H10A H 0.1818 -0.1192 0.1891 0.068 Uiso 1 1 calc R . .
C11 C 0.1976(2) 0.0230(4) 0.1190(2) 0.0582(11) Uani 1 1 d . . .
H11A H 0.1429 0.0124 0.0941 0.070 Uiso 1 1 calc R . .
C12 C 0.2567(2) 0.1170(4) 0.1003(2) 0.0501(9) Uani 1 1 d . . .
H12A H 0.2425 0.1731 0.0631 0.060 Uiso 1 1 calc R . .
C13 C 0.3373(2) 0.1264(4) 0.13760(19) 0.0456(9) Uani 1 1 d . . .
H13A H 0.3779 0.1885 0.1239 0.055 Uiso 1 1 calc R . .

loop_
_atom_site_aniso_label
_atom_site_aniso_U_11
_atom_site_aniso_U_22
_atom_site_aniso_U_33
_atom_site_aniso_U_23
_atom_site_aniso_U_13
_atom_site_aniso_U_12
Mn 0.0343(4) 0.0403(4) 0.0395(5) 0.000 0.0008(3) 0.000
Cl 0.0575(6) 0.0526(6) 0.0553(7) -0.0080(5) -0.0048(5) 0.0073(4)
O1 0.067(2) 0.0431(19) 0.045(2) 0.000 0.0024(17) 0.000
O2 0.113(3) 0.077(2) 0.113(3) -0.010(2) -0.020(2) -0.037(2)
O3 0.071(2) 0.113(3) 0.170(4) -0.003(3) 0.035(2) 0.032(2)
O4 0.160(3) 0.090(2) 0.068(2) 0.0145(19) -0.033(2) 0.018(2)
O5 0.104(2) 0.084(2) 0.057(2) -0.0224(17) 0.0033(17) -0.0113(18)
N1 0.0477(16) 0.0542(18) 0.0367(18) 0.0051(14) 0.0050(13) -0.0058(14)
N2 0.0413(15) 0.0520(19) 0.0417(19) -0.0009(15) 0.0065(13) 0.0033(13)
N3 0.0359(14) 0.0476(16) 0.0391(17) 0.0014(14) 0.0005(12) -0.0037(13)
C1 0.086(3) 0.045(2) 0.046(2) 0.0012(19) 0.005(2) -0.0140(19)
C2 0.063(2) 0.049(2) 0.039(2) 0.0062(18) 0.0035(17) -0.0055(18)
C3 0.0411(18) 0.058(2) 0.036(2) 0.0088(18) 0.0034(15) -0.0014(17)
C4 0.054(2) 0.069(3) 0.045(2) 0.007(2) 0.0077(18) -0.0017(19)
C5 0.066(2) 0.082(3) 0.043(3) 0.004(2) 0.013(2) 0.008(2)
C6 0.070(3) 0.069(3) 0.050(3) -0.010(2) 0.009(2) 0.016(2)
C7 0.056(2) 0.050(2) 0.057(3) -0.001(2) 0.0092(19) 0.0079(18)
C8 0.050(2) 0.074(3) 0.046(2) 0.010(2) 0.0020(18) -0.0236(19)
C9 0.0440(19) 0.057(2) 0.039(2) -0.0060(18) 0.0059(16) -0.0096(18)
C10 0.0415(19) 0.076(3) 0.053(3) 0.000(2) -0.0003(18) -0.015(2)
C11 0.044(2) 0.073(3) 0.056(3) -0.010(2) -0.0056(18) -0.003(2)
C12 0.045(2) 0.058(2) 0.047(2) -0.0006(19) -0.0024(17) 0.0081(18)
C13 0.0391(19) 0.049(2) 0.049(2) -0.0017(18) 0.0043(17) -0.0004(16)

loop_
_atom_type_symbol
_atom_type_description
_atom_type_scat_dispersion_real
_atom_type_scat_dispersion_imag
_atom_type_scat_source
C C 0.0033 0.0016 'International Tables Vol C Tables 4.2.6.8 and 6.1.1.4'
H H 0.0000 0.0000 'International Tables Vol C Tables 4.2.6.8 and 6.1.1.4'
N N 0.0061 0.0033 'International Tables Vol C Tables 4.2.6.8 and 6.1.1.4'
O O 0.0106 0.0060 'International Tables Vol C Tables 4.2.6.8 and 6.1.1.4'
Cl Cl 0.1484 0.1585 'International Tables Vol C Tables 4.2.6.8 and 6.1.1.4'
Mn Mn 0.3368 0.7283 'International Tables Vol C Tables 4.2.6.8 and 6.1.1.4'

loop_
_geom_angle_atom_site_label_1
_geom_angle_atom_site_label_2
_geom_angle_atom_site_label_3
_geom_angle
_geom_angle_site_symmetry_1
_geom_angle_site_symmetry_3
_geom_angle_publ_flag
O1 Mn N3 90.94(7) . . ?
O1 Mn N3 90.94(7) . 2_655 ?
N3 Mn N3 178.11(14) . 2_655 ?
O1 Mn N1 142.64(7) . 2_655 ?
N3 Mn N1 106.16(10) . 2_655 ?
N3 Mn N1 72.27(10) 2_655 2_655 ?
O1 Mn N1 142.64(7) . . ?
N3 Mn N1 72.27(10) . . ?
N3 Mn N1 106.16(10) 2_655 . ?
N1 Mn N1 74.72(14) 2_655 . ?
O1 Mn N2 81.07(7) . . ?
N3 Mn N2 97.05(9) . . ?
N3 Mn N2 83.24(9) 2_655 . ?
N1 Mn N2 127.61(10) 2_655 . ?
N1 Mn N2 68.69(10) . . ?
O1 Mn N2 81.07(7) . 2_655 ?
N3 Mn N2 83.24(9) . 2_655 ?
N3 Mn N2 97.05(9) 2_655 2_655 ?
N1 Mn N2 68.69(10) 2_655 2_655 ?
N1 Mn N2 127.61(10) . 2_655 ?
N2 Mn N2 162.14(14) . 2_655 ?
O4 Cl O2 111.6(2) . . ?
O4 Cl O3 110.8(3) . . ?
O2 Cl O3 108.6(2) . . ?
O4 Cl O5 108.7(2) . . ?
O2 Cl O5 109.5(2) . . ?
O3 Cl O5 107.5(2) . . ?
C8 N1 C2 109.1(3) . . ?
C8 N1 C1 109.7(3) . . ?
C2 N1 C1 111.2(3) . . ?
C8 N1 Mn 109.8(2) . . ?
C2 N1 Mn 107.8(2) . . ?
C1 N1 Mn 109.2(2) . . ?
C3 N2 C7 117.0(3) . . ?
C3 N2 Mn 114.9(2) . . ?
C7 N2 Mn 127.9(2) . . ?
C9 N3 C13 117.2(3) . . ?
C9 N3 Mn 118.9(2) . . ?
C13 N3 Mn 123.7(2) . . ?
N1 C1 C1 110.8(2) . 2_655 ?
N1 C2 C3 110.0(3) . . ?
N2 C3 C4 122.0(4) . . ?
N2 C3 C2 116.2(3) . . ?
C4 C3 C2 121.7(3) . . ?
C5 C4 C3 119.0(4) . . ?
C6 C5 C4 119.2(4) . . ?
C5 C6 C7 118.9(4) . . ?
N2 C7 C6 123.7(4) . . ?
N1 C8 C9 112.2(3) . . ?
N3 C9 C10 122.3(3) . . ?
N3 C9 C8 116.9(3) . . ?
C10 C9 C8 120.6(3) . . ?
C11 C10 C9 119.8(4) . . ?
C12 C11 C10 118.5(3) . . ?
C13 C12 C11 118.5(4) . . ?
N3 C13 C12 123.7(3) . . ?

loop_
_geom_bond_atom_site_label_1
_geom_bond_atom_site_label_2
_geom_bond_distance
_geom_bond_site_symmetry_2
_geom_bond_publ_flag
Mn O1 2.269(3) . ?
Mn N3 2.296(3) . ?
Mn N3 2.296(3) 2_655 ?
Mn N1 2.396(3) 2_655 ?
Mn N1 2.396(3) . ?
Mn N2 2.471(3) . ?
Mn N2 2.471(3) 2_655 ?
Cl O4 1.405(3) . ?
Cl O2 1.411(3) . ?
Cl O3 1.413(3) . ?
Cl O5 1.428(3) . ?
N1 C8 1.476(4) . ?
N1 C2 1.480(4) . ?
N1 C1 1.494(5) . ?
N2 C3 1.342(4) . ?
N2 C7 1.343(5) . ?
N3 C9 1.333(4) . ?
N3 C13 1.341(4) . ?
C1 C1 1.507(7) 2_655 ?
C2 C3 1.493(5) . ?
C3 C4 1.394(5) . ?
C4 C5 1.371(6) . ?
C5 C6 1.361(6) . ?
C6 C7 1.367(5) . ?
C8 C9 1.515(5) . ?
C9 C10 1.376(5) . ?
C10 C11 1.372(5) . ?
C11 C12 1.373(5) . ?
C12 C13 1.370(5) . ?
